data_7119434
loop_
_publ_author_name
'Lv, Xiu-Xiu'
'Shi, Lu-Lu'
'Li, Ke'
'Li, Bao-Long'
'Li, Hai-Yan'

_publ_section_title
;
 An unusual porous cationic metal-organic framework based on a
 tetranuclear hydroxyl-copper(ii) cluster for fast and highly efficient
 dichromate trapping through a single-crystal to single-crystal process.
;
_journal_issue 11
_journal_name_full 'Chemical communications (Cambridge, England)'
_journal_page_first 1860
_journal_page_last 1863
_journal_paper_doi 10.1039/c6cc09676j
_journal_volume 53
_journal_year 2017
_chemical_formula_moiety '0.5(C88 H84 Cu8 N24 O20), 2(Cr O3.5), 2(H2 O), 4(O1)'
_chemical_formula_sum 'C44 H54 Cr2 Cu4 N12 O23'
_chemical_formula_weight 1477.15
_space_group_crystal_system monoclinic
_space_group_IT_number 14
_space_group_name_Hall '-P 2ybc'
_space_group_name_H-M_alt 'P 1 21/c 1'
_symmetry_space_group_name_Hall '-P 2ybc'
_symmetry_space_group_name_H-M 'P 1 21/c 1'
_atom_sites_solution_hydrogens mixed
_atom_sites_solution_primary dual
_audit_creation_date 2016-07-11
_audit_creation_method
;
Olex2 1.2-alpha
(compiled 2016.07.08 svn.r3312 for OlexSys, GUI svn.r5203)
;
_audit_update_record
;
2016-11-29 deposited with the CCDC.
2017-01-11 downloaded from the CCDC.
;
_cell_angle_alpha 90
_cell_angle_beta 94.891(2)
_cell_angle_gamma 90
_cell_formula_units_Z 2
_cell_length_a 9.6691(3)
_cell_length_b 17.4598(5)
_cell_length_c 20.4487(6)
_cell_measurement_reflns_used 7733
_cell_measurement_temperature 223.01(10)
_cell_measurement_theta_max 28.7350
_cell_measurement_theta_min 3.0270
_cell_volume 3439.59(18)
_computing_cell_refinement
;
CrysAlisPro, Agilent Technologies,
Version 1.171.36.32 (release 02-08-2013 CrysAlis171 .NET)
(compiled Aug  2 2013,16:46:58)
;
_computing_data_collection
;
CrysAlisPro, Agilent Technologies,
Version 1.171.36.32 (release 02-08-2013 CrysAlis171 .NET)
(compiled Aug  2 2013,16:46:58)
;
_computing_data_reduction
;
CrysAlisPro, Agilent Technologies,
Version 1.171.36.32 (release 02-08-2013 CrysAlis171 .NET)
(compiled Aug  2 2013,16:46:58)
;
_computing_molecular_graphics 'Olex2 (Dolomanov et al., 2009)'
_computing_publication_material 'Olex2 (Dolomanov et al., 2009)'
_computing_structure_refinement 'ShelXL (Sheldrick, 2015)'
_computing_structure_solution 'ShelXT (Sheldrick, 2015)'
_diffrn_ambient_temperature 223.01(10)
_diffrn_detector_area_resol_mean 10.4471
_diffrn_measured_fraction_theta_full 0.998
_diffrn_measured_fraction_theta_max 0.998
_diffrn_measurement_details
;
#__ type_ start__ end____ width___ exp.time_
  1 omega  -76.00   28.00   1.0000   31.9900
omega____ theta____ kappa____ phi______ frames
    -       13.6514    0.0000 -150.0000 104

#__ type_ start__ end____ width___ exp.time_
  2 omega   13.00   40.00   1.0000   31.9900
omega____ theta____ kappa____ phi______ frames
    -       13.6514  -99.0000  -30.0000 27

#__ type_ start__ end____ width___ exp.time_
  3 omega  -16.00   81.00   1.0000   31.9900
omega____ theta____ kappa____ phi______ frames
    -       13.6514   57.0000 -150.0000 97

#__ type_ start__ end____ width___ exp.time_
  4 omega    1.00   26.00   1.0000   31.9900
omega____ theta____ kappa____ phi______ frames
    -      -14.5889  -99.0000 -180.0000 25
;
_diffrn_measurement_device_type 'Xcalibur, Atlas, Gemini'
_diffrn_measurement_method '\w scans'
_diffrn_orient_matrix_UB_11 0.0103849000
_diffrn_orient_matrix_UB_12 0.0395600000
_diffrn_orient_matrix_UB_13 -0.0058274000
_diffrn_orient_matrix_UB_21 -0.0728766000
_diffrn_orient_matrix_UB_22 0.0055531000
_diffrn_orient_matrix_UB_23 -0.0041300000
_diffrn_orient_matrix_UB_31 -0.0006638000
_diffrn_orient_matrix_UB_32 0.0074467000
_diffrn_orient_matrix_UB_33 0.0340672000
_diffrn_radiation_monochromator graphite
_diffrn_radiation_type MoK\a
_diffrn_radiation_wavelength 0.71073
_diffrn_reflns_av_R_equivalents 0.0383
_diffrn_reflns_av_unetI/netI 0.0424
_diffrn_reflns_Laue_measured_fraction_full 0.998
_diffrn_reflns_Laue_measured_fraction_max 0.998
_diffrn_reflns_limit_h_max 11
_diffrn_reflns_limit_h_min -9
_diffrn_reflns_limit_k_max 20
_diffrn_reflns_limit_k_min -20
_diffrn_reflns_limit_l_max 21
_diffrn_reflns_limit_l_min -24
_diffrn_reflns_number 18171
_diffrn_reflns_point_group_measured_fraction_full 0.998
_diffrn_reflns_point_group_measured_fraction_max 0.998
_diffrn_reflns_theta_full 24.998
_diffrn_reflns_theta_max 24.998
_diffrn_reflns_theta_min 3.018
_diffrn_source 'Enhance (Mo) X-ray Source'
_exptl_absorpt_coefficient_mu 1.593
_exptl_absorpt_correction_T_max 1.00000
_exptl_absorpt_correction_T_min 0.63948
_exptl_absorpt_correction_type multi-scan
_exptl_absorpt_process_details
;
CrysAlisPro, Agilent Technologies,
Version 1.171.36.32 (release 02-08-2013 CrysAlis171 .NET)
(compiled Aug  2 2013,16:46:58)
Empirical absorption correction using spherical harmonics,
 implemented in SCALE3 ABSPACK scaling algorithm.
;
_exptl_crystal_colour 'clear light green'
_exptl_crystal_colour_lustre clear
_exptl_crystal_colour_modifier light
_exptl_crystal_colour_primary green
_exptl_crystal_density_diffrn 1.426
_exptl_crystal_description block
_exptl_crystal_F_000 1500
_exptl_crystal_size_max 0.5
_exptl_crystal_size_mid 0.2
_exptl_crystal_size_min 0.2
_refine_diff_density_max 0.885
_refine_diff_density_min -0.941
_refine_diff_density_rms 0.126
_refine_ls_extinction_method none
_refine_ls_goodness_of_fit_ref 1.027
_refine_ls_hydrogen_treatment mixed
_refine_ls_matrix_type full
_refine_ls_number_parameters 485
_refine_ls_number_reflns 6038
_refine_ls_number_restraints 68
_refine_ls_restrained_S_all 1.033
_refine_ls_R_factor_all 0.0703
_refine_ls_R_factor_gt 0.0579
_refine_ls_shift/su_max 0.000
_refine_ls_shift/su_mean 0.000
_refine_ls_structure_factor_coef Fsqd
_refine_ls_weighting_details 'w=1/[\s^2^(Fo^2^)+(0.0990P)^2^+12.8430P] where P=(Fo^2^+2Fc^2^)/3'
_refine_ls_weighting_scheme calc
_refine_ls_wR_factor_gt 0.1699
_refine_ls_wR_factor_ref 0.1779
_reflns_Friedel_coverage 0.000
_reflns_number_gt 5011
_reflns_number_total 6038
_reflns_threshold_expression 'I > 2\s(I)'
_cod_data_source_file c6cc09676j2.cif
_cod_data_source_block 2
_cod_depositor_comments 'Adding full bibliography for 7119434--7119435.cif.'
_cod_database_code 7119434
_chemical_oxdiff_formula 'C H O N'
_shelx_space_group_comment
;
The symmetry employed for this shelxl refinement is uniquely defined
by the following loop, which should always be used as a source of
symmetry information in preference to the above space-group names.
They are only intended as comments.
;
_reflns_odcompleteness_completeness 99.83
_reflns_odcompleteness_iscentric 1
_reflns_odcompleteness_theta 27.42
_olex2_refinement_description
;
1. Fixed Uiso
 At 1.2 times of:
  All C(H) groups, All C(H,H) groups
 At 1.5 times of:
  All O(H,H) groups
2. Restrained distances
 H5-O5
 0.85 with sigma of 0.02
3. Rigid bond restraints
 Cu2, O4
 with sigma for 1-2 distances of 0.0005 and sigma for 1-3 distances of 0.001
4. Uiso/Uaniso restraints and constraints
Uanis(O8) \\sim Ueq, Uanis(O10) \\sim Ueq: with sigma of 0.008 and sigma for
terminal atoms of 0.016
Uanis(O7A) \\sim Ueq, Uanis(O9) \\sim Ueq, Uanis(O11) \\sim Ueq, Uanis(O16)
\\sim Ueq, Uanis(O13) \\sim Ueq, Uanis(O19) \\sim Ueq, Uanis(O18) \\sim Ueq,
Uanis(O17) \\sim Ueq, Uanis(O20) \\sim Ueq: with sigma of 0.005 and sigma for
terminal atoms of 0.01
5. Others
 Fixed Sof: Cr1(0.5) Cr2(0.5) O12(0.5) O13(0.5) O14(0.4) O15(0.5) O16(0.25)
 O17(0.25) O18(0.5) O19(0.3) O20(0.3) O9(0.35) O8(0.25) O7A(0.25) O10(0.35)
 O7(0.5) O11(0.3)
6.a Free rotating group:
 O6(H6A,H6B)
6.b Secondary CH2 refined with riding coordinates:
 C3(H3A,H3B), C10(H10A,H10B), C14(H14A,H14B), C21(H21A,H21B)
6.c Aromatic/amide H refined with riding coordinates:
 C1(H1), C2(H2), C5(H5A), C6(H6), C7(H7), C9(H9), C11(H11), C12(H12), C16(H16),
  C17(H17), C19(H19), C20(H20)
;
_shelx_shelxl_version_number 2014/7
_olex2_submission_special_instructions 'No special instructions were received'

loop_
_space_group_symop_operation_xyz
'x, y, z'
'-x, y+1/2, -z+1/2'
'-x, -y, -z'
'x, -y-1/2, z-1/2'

loop_
_atom_site_label
_atom_site_type_symbol
_atom_site_fract_x
_atom_site_fract_y
_atom_site_fract_z
_atom_site_U_iso_or_equiv
_atom_site_adp_type
_atom_site_occupancy
_atom_site_site_symmetry_order
_atom_site_calc_flag
_atom_site_refinement_flags_posn
_atom_site_refinement_flags_adp
_atom_site_refinement_flags_occupancy
_atom_site_disorder_assembly
_atom_site_disorder_group
Cu1 Cu 0.30000(5) 0.50752(3) 0.52443(3) 0.01896(19) Uani 1 1 d . . . . .
Cu2 Cu -0.00015(5) 0.47758(3) 0.42703(3) 0.01973(19) Uani 1 1 d . U . . .
O1 O 0.3135(3) 0.9030(2) 0.08153(17) 0.0299(8) Uani 1 1 d . . . . .
O2 O 0.1087(3) 0.9016(2) 0.12555(16) 0.0287(8) Uani 1 1 d . . . . .
O3 O 0.0481(4) 0.5562(3) 0.3293(2) 0.0470(11) Uani 1 1 d . . . . .
O4 O -0.1229(4) 0.5644(2) 0.39258(19) 0.0367(9) Uani 1 1 d . U . . .
O5 O 0.1213(3) 0.5394(2) 0.48474(16) 0.0211(7) Uani 1 1 d D . . . .
H5 H 0.124(8) 0.582(2) 0.465(3) 0.06(2) Uiso 1 1 d D . . . .
N1 N 0.2779(4) 0.4110(2) 0.46916(18) 0.0231(9) Uani 1 1 d . . . . .
N2 N 0.1506(4) 0.3971(2) 0.43645(19) 0.0240(9) Uani 1 1 d . . . . .
N3 N 0.2845(4) 0.3003(2) 0.4201(2) 0.0282(9) Uani 1 1 d . . . . .
N4 N 0.4589(4) 0.0364(2) 0.08032(19) 0.0224(8) Uani 1 1 d . . . . .
N5 N 0.5803(4) 0.0643(2) 0.05820(19) 0.0251(9) Uani 1 1 d . . . . .
N6 N 0.5830(4) 0.0827(3) 0.1640(2) 0.0312(10) Uani 1 1 d . . . . .
C1 C 0.3565(5) 0.3523(3) 0.4582(2) 0.0277(11) Uani 1 1 d . . . . .
H1 H 0.4488 0.3471 0.4744 0.033 Uiso 1 1 calc R . . . .
C2 C 0.1570(5) 0.3308(3) 0.4086(3) 0.0305(12) Uani 1 1 d . . . . .
H2 H 0.0835 0.3074 0.3841 0.037 Uiso 1 1 calc R . . . .
C3 C 0.3332(6) 0.2271(3) 0.3952(3) 0.0361(13) Uani 1 1 d . . . . .
H3A H 0.2573 0.1906 0.3932 0.043 Uiso 1 1 calc R . . . .
H3B H 0.4065 0.2074 0.4260 0.043 Uiso 1 1 calc R . . . .
C4 C 0.3868(5) 0.2329(3) 0.3284(3) 0.0300(12) Uani 1 1 d . . . . .
C5 C 0.3554(6) 0.2926(3) 0.2855(3) 0.0373(13) Uani 1 1 d . . . . .
H5A H 0.2981 0.3321 0.2973 0.045 Uiso 1 1 calc R . . . .
C6 C 0.4093(7) 0.2938(4) 0.2247(3) 0.0454(15) Uani 1 1 d . . . . .
H6 H 0.3869 0.3338 0.1957 0.055 Uiso 1 1 calc R . . . .
C7 C 0.4961(6) 0.2358(4) 0.2071(3) 0.0423(14) Uani 1 1 d . . . . .
H7 H 0.5340 0.2376 0.1668 0.051 Uiso 1 1 calc R . . . .
C8 C 0.5267(5) 0.1749(3) 0.2493(3) 0.0343(13) Uani 1 1 d . . . . .
C9 C 0.4721(5) 0.1738(3) 0.3092(3) 0.0317(12) Uani 1 1 d . . . . .
H9 H 0.4924 0.1328 0.3375 0.038 Uiso 1 1 calc R . . . .
C10 C 0.6229(6) 0.1112(4) 0.2310(3) 0.0388(14) Uani 1 1 d . . . . .
H10A H 0.7175 0.1301 0.2335 0.047 Uiso 1 1 calc R . . . .
H10B H 0.6193 0.0694 0.2621 0.047 Uiso 1 1 calc R . . . .
C11 C 0.4626(5) 0.0477(3) 0.1433(2) 0.0303(12) Uani 1 1 d . . . . .
H11 H 0.3933 0.0338 0.1698 0.036 Uiso 1 1 calc R . . . .
C12 C 0.6517(5) 0.0924(3) 0.1099(3) 0.0317(12) Uani 1 1 d . . . . .
H12 H 0.7380 0.1158 0.1094 0.038 Uiso 1 1 calc R . . . .
C13 C 0.2273(5) 0.8753(3) 0.1176(3) 0.0289(11) Uani 1 1 d . . . . .
C14 C 0.2753(6) 0.8031(4) 0.1532(4) 0.059(2) Uani 1 1 d . . . . .
H14A H 0.3546 0.8157 0.1836 0.071 Uiso 1 1 calc R . . . .
H14B H 0.3069 0.7674 0.1213 0.071 Uiso 1 1 calc R . . . .
C15 C 0.1683(6) 0.7630(4) 0.1910(4) 0.054(2) Uani 1 1 d . . . . .
C16 C 0.1408(8) 0.7877(5) 0.2512(4) 0.064(2) Uani 1 1 d . . . . .
H16 H 0.1880 0.8298 0.2699 0.076 Uiso 1 1 calc R . . . .
C17 C 0.0413(8) 0.7500(5) 0.2857(4) 0.072(2) Uani 1 1 d . . . . .
H17 H 0.0239 0.7680 0.3270 0.086 Uiso 1 1 calc R . . . .
C18 C -0.0294(7) 0.6892(5) 0.2612(5) 0.071(3) Uani 1 1 d . . . . .
C19 C -0.0007(7) 0.6644(5) 0.2005(5) 0.076(3) Uani 1 1 d . . . . .
H19 H -0.0479 0.6221 0.1822 0.091 Uiso 1 1 calc R . . . .
C20 C 0.0973(7) 0.7007(5) 0.1653(4) 0.062(2) Uani 1 1 d . . . . .
H20 H 0.1147 0.6825 0.1240 0.074 Uiso 1 1 calc R . . . .
C21 C -0.1312(7) 0.6448(6) 0.2991(5) 0.089(4) Uani 1 1 d . . . . .
H21A H -0.1809 0.6804 0.3250 0.107 Uiso 1 1 calc R . . . .
H21B H -0.1986 0.6200 0.2681 0.107 Uiso 1 1 calc R . . . .
C22 C -0.0628(6) 0.5854(4) 0.3436(3) 0.0410(14) Uani 1 1 d . . . . .
Cr1 Cr 0.3661(5) -0.02774(18) 0.34909(19) 0.1112(14) Uani 0.5 1 d . . P . .
Cr2 Cr 0.3799(6) -0.1511(2) 0.4636(2) 0.1306(19) Uani 0.5 1 d . . P . .
O12 O 0.3396(18) -0.0245(7) 0.2735(6) 0.099(5) Uani 0.5 1 d . . P . .
O13 O 0.307(2) 0.0355(13) 0.3903(11) 0.160(8) Uani 0.5 1 d . U P . .
O14 O 0.573(4) -0.0146(14) 0.3752(17) 0.179(13) Uani 0.4 1 d . . P . .
O15 O 0.366(2) -0.1149(9) 0.3851(7) 0.128(6) Uani 0.5 1 d . . P A .
O16 O 0.208(4) -0.138(2) 0.4897(17) 0.127(11) Uani 0.25 1 d . U P A 3
O17 O 0.349(4) -0.210(2) 0.4996(19) 0.111(11) Uani 0.25 1 d . U P A 1
O18 O 0.4029(16) -0.2260(9) 0.4678(7) 0.090(4) Uani 0.5 1 d . U P A 2
O19 O 0.569(2) -0.1864(14) 0.4450(9) 0.088(6) Uani 0.3 1 d . U P A 3
O20 O 0.455(3) -0.0994(13) 0.5145(12) 0.098(7) Uani 0.3 1 d . U P A 4
O6 O 0.1103(7) 0.6953(3) 0.4704(4) 0.0862(19) Uani 1 1 d . . . . .
H6A H 0.0566 0.7271 0.4496 0.129 Uiso 1 1 d G . . . .
H6B H 0.1929 0.7124 0.4730 0.129 Uiso 1 1 d G . . . .
O9 O -0.111(2) 0.8123(12) 0.4633(10) 0.095(6) Uani 0.35 1 d . U P B 2
O8 O 0.135(3) 0.4401(16) 0.1300(10) 0.083(7) Uani 0.25 1 d . U P C 3
O7A O 0.112(4) 0.448(2) 0.2383(16) 0.077(10) Uani 0.25 1 d . U P D 2
O10 O -0.196(3) 0.7373(17) 0.4370(10) 0.130(8) Uani 0.35 1 d . U P E 1
O7 O 0.0884(17) 0.4295(9) 0.2604(7) 0.073(4) Uani 0.5 1 d . . P F 1
O11 O -0.070(3) 0.9345(18) 0.5483(13) 0.124(9) Uani 0.3 1 d . U P G 1

loop_
_atom_site_aniso_label
_atom_site_aniso_U_11
_atom_site_aniso_U_22
_atom_site_aniso_U_33
_atom_site_aniso_U_23
_atom_site_aniso_U_13
_atom_site_aniso_U_12
Cu1 0.0119(3) 0.0235(3) 0.0214(3) -0.0028(2) 0.0006(2) 0.0020(2)
Cu2 0.0131(3) 0.0260(3) 0.0201(3) -0.0020(2) 0.0011(2) -0.0006(2)
O1 0.0183(17) 0.034(2) 0.0376(19) 0.0142(16) 0.0020(14) -0.0005(15)
O2 0.0155(17) 0.040(2) 0.0303(18) 0.0125(16) 0.0014(13) 0.0039(15)
O3 0.030(2) 0.059(3) 0.051(2) 0.016(2) 0.0008(18) 0.007(2)
O4 0.029(2) 0.036(2) 0.046(2) 0.0134(17) 0.0018(16) 0.0050(13)
O5 0.0133(15) 0.0250(18) 0.0248(17) -0.0009(14) 0.0003(12) 0.0000(13)
N1 0.017(2) 0.027(2) 0.024(2) -0.0047(17) -0.0005(15) 0.0033(16)
N2 0.017(2) 0.028(2) 0.028(2) -0.0100(17) 0.0022(16) -0.0012(16)
N3 0.021(2) 0.029(2) 0.034(2) -0.0084(19) 0.0013(17) 0.0053(18)
N4 0.017(2) 0.027(2) 0.024(2) -0.0032(17) 0.0025(15) -0.0016(17)
N5 0.015(2) 0.034(2) 0.026(2) -0.0073(18) 0.0044(16) -0.0032(17)
N6 0.021(2) 0.044(3) 0.028(2) -0.012(2) 0.0014(17) 0.0022(19)
C1 0.018(2) 0.029(3) 0.035(3) -0.006(2) -0.002(2) 0.004(2)
C2 0.020(3) 0.034(3) 0.038(3) -0.010(2) 0.003(2) 0.000(2)
C3 0.036(3) 0.028(3) 0.045(3) -0.011(2) 0.008(2) 0.006(2)
C4 0.023(3) 0.029(3) 0.038(3) -0.013(2) 0.002(2) -0.001(2)
C5 0.032(3) 0.035(3) 0.044(3) -0.008(3) 0.003(2) 0.006(2)
C6 0.048(4) 0.042(4) 0.045(3) 0.002(3) 0.003(3) 0.004(3)
C7 0.037(3) 0.054(4) 0.036(3) -0.008(3) 0.005(2) 0.000(3)
C8 0.022(3) 0.045(3) 0.035(3) -0.020(3) -0.003(2) 0.001(2)
C9 0.024(3) 0.033(3) 0.037(3) -0.016(2) -0.003(2) 0.003(2)
C10 0.028(3) 0.056(4) 0.031(3) -0.024(3) -0.004(2) 0.005(3)
C11 0.018(2) 0.050(3) 0.022(2) -0.008(2) 0.0013(19) -0.002(2)
C12 0.016(2) 0.042(3) 0.038(3) -0.015(2) 0.006(2) -0.001(2)
C13 0.016(2) 0.033(3) 0.036(3) 0.012(2) -0.003(2) -0.006(2)
C14 0.023(3) 0.064(5) 0.091(5) 0.052(4) 0.010(3) 0.008(3)
C15 0.030(3) 0.060(4) 0.071(5) 0.051(4) 0.008(3) 0.012(3)
C16 0.053(4) 0.058(5) 0.082(5) 0.033(4) 0.015(4) 0.006(4)
C17 0.055(5) 0.080(6) 0.085(6) 0.041(5) 0.030(4) 0.016(4)
C18 0.026(3) 0.088(6) 0.101(6) 0.076(5) 0.009(4) 0.008(4)
C19 0.037(4) 0.081(6) 0.106(7) 0.070(5) -0.017(4) -0.014(4)
C20 0.041(4) 0.069(5) 0.074(5) 0.043(4) -0.004(3) 0.000(4)
C21 0.027(4) 0.107(7) 0.137(8) 0.096(6) 0.025(4) 0.015(4)
C22 0.029(3) 0.050(4) 0.044(3) 0.020(3) 0.001(2) -0.009(3)
Cr1 0.186(5) 0.0457(17) 0.098(3) 0.0124(16) -0.007(3) 0.014(2)
Cr2 0.200(5) 0.080(3) 0.099(3) 0.037(2) -0.065(3) -0.029(3)
O12 0.186(16) 0.060(7) 0.062(7) 0.011(6) 0.068(9) -0.016(8)
O13 0.169(11) 0.141(10) 0.171(11) -0.007(8) 0.031(9) 0.023(9)
O14 0.24(4) 0.092(16) 0.21(3) -0.019(17) 0.04(3) 0.060(19)
O15 0.222(19) 0.082(10) 0.085(9) 0.021(8) 0.051(11) 0.052(11)
O16 0.113(13) 0.141(14) 0.130(13) 0.020(9) 0.031(9) -0.012(9)
O17 0.104(13) 0.107(13) 0.117(13) -0.003(9) -0.008(9) -0.020(9)
O18 0.095(8) 0.101(8) 0.073(7) 0.007(6) -0.009(6) 0.000(7)
O19 0.092(9) 0.108(10) 0.063(8) -0.002(8) -0.007(7) 0.012(8)
O20 0.116(10) 0.075(9) 0.100(10) 0.003(8) -0.012(8) 0.013(8)
O6 0.093(5) 0.043(3) 0.121(5) 0.010(3) -0.001(4) 0.007(3)
O9 0.107(9) 0.084(9) 0.099(9) 0.010(7) 0.031(7) 0.035(8)
O8 0.105(13) 0.104(13) 0.043(9) -0.012(10) 0.023(9) 0.011(11)
O7A 0.077(12) 0.075(13) 0.080(13) -0.007(9) 0.007(9) 0.006(9)
O10 0.143(14) 0.168(15) 0.080(11) 0.031(11) 0.017(10) 0.026(12)
O7 0.097(10) 0.065(9) 0.061(8) -0.010(7) 0.033(7) -0.002(7)
O11 0.133(12) 0.130(12) 0.108(11) 0.015(9) -0.001(9) 0.014(9)

loop_
_atom_type_symbol
_atom_type_description
_atom_type_scat_dispersion_real
_atom_type_scat_dispersion_imag
_atom_type_scat_source
C C 0.0033 0.0016 'International Tables Vol C Tables 4.2.6.8 and 6.1.1.4'
H H 0.0000 0.0000 'International Tables Vol C Tables 4.2.6.8 and 6.1.1.4'
Cr Cr 0.3209 0.6236 'International Tables Vol C Tables 4.2.6.8 and 6.1.1.4'
Cu Cu 0.3201 1.2651 'International Tables Vol C Tables 4.2.6.8 and 6.1.1.4'
N N 0.0061 0.0033 'International Tables Vol C Tables 4.2.6.8 and 6.1.1.4'
O O 0.0106 0.0060 'International Tables Vol C Tables 4.2.6.8 and 6.1.1.4'

loop_
_geom_angle_atom_site_label_1
_geom_angle_atom_site_label_2
_geom_angle_atom_site_label_3
_geom_angle
_geom_angle_site_symmetry_1
_geom_angle_site_symmetry_3
O1 Cu1 N1 176.20(16) 4_576 .
O1 Cu1 N4 87.46(16) 4_576 4_566
O1 Cu1 N5 94.65(15) 4_576 2_655
O5 Cu1 O1 91.87(14) . 4_576
O5 Cu1 N1 87.55(15) . .
O5 Cu1 N4 166.98(16) . 4_566
O5 Cu1 N5 93.10(14) . 2_655
N1 Cu1 N5 89.13(16) . 2_655
N4 Cu1 N1 92.26(16) 4_566 .
N4 Cu1 N5 99.92(15) 4_566 2_655
O2 Cu2 O4 92.63(16) 2_545 .
O2 Cu2 O5 93.42(13) 2_545 3_566
O2 Cu2 N2 85.96(15) 2_545 .
O4 Cu2 O5 92.74(14) . 3_566
O4 Cu2 N2 162.64(16) . .
O5 Cu2 O2 171.38(15) . 2_545
O5 Cu2 O4 95.92(15) . .
O5 Cu2 O5 85.10(13) . 3_566
O5 Cu2 N2 86.20(15) . .
N2 Cu2 O5 104.61(14) . 3_566
C13 O1 Cu1 130.3(3) . 4_575
C13 O2 Cu2 128.9(3) . 2
C22 O4 Cu2 101.5(4) . .
Cu1 O5 Cu2 97.67(14) . 3_566
Cu1 O5 H5 113(5) . .
Cu2 O5 Cu1 125.10(18) . .
Cu2 O5 Cu2 94.90(13) . 3_566
Cu2 O5 H5 122(5) 3_566 .
Cu2 O5 H5 104(5) . .
N2 N1 Cu1 117.7(3) . .
C1 N1 Cu1 135.3(3) . .
C1 N1 N2 106.8(4) . .
N1 N2 Cu2 122.3(3) . .
C2 N2 Cu2 129.9(3) . .
C2 N2 N1 107.3(4) . .
C1 N3 C3 128.4(4) . .
C2 N3 C1 104.7(4) . .
C2 N3 C3 126.9(4) . .
N5 N4 Cu1 125.7(3) . 4_565
C11 N4 Cu1 125.6(3) . 4_565
C11 N4 N5 108.5(4) . .
N4 N5 Cu1 124.8(3) . 2_645
C12 N5 Cu1 118.8(3) . 2_645
C12 N5 N4 105.8(4) . .
C11 N6 C10 126.4(4) . .
C12 N6 C10 127.7(5) . .
C12 N6 C11 105.6(4) . .
N1 C1 N3 110.3(4) . .
N1 C1 H1 124.8 . .
N3 C1 H1 124.8 . .
N2 C2 N3 110.8(4) . .
N2 C2 H2 124.6 . .
N3 C2 H2 124.6 . .
N3 C3 H3A 108.8 . .
N3 C3 H3B 108.8 . .
N3 C3 C4 113.7(5) . .
H3A C3 H3B 107.7 . .
C4 C3 H3A 108.8 . .
C4 C3 H3B 108.8 . .
C5 C4 C3 123.6(5) . .
C5 C4 C9 118.8(5) . .
C9 C4 C3 117.6(5) . .
C4 C5 H5A 119.9 . .
C4 C5 C6 120.1(5) . .
C6 C5 H5A 119.9 . .
C5 C6 H6 119.9 . .
C7 C6 C5 120.3(6) . .
C7 C6 H6 119.9 . .
C6 C7 H7 119.9 . .
C6 C7 C8 120.2(5) . .
C8 C7 H7 119.9 . .
C7 C8 C10 120.8(5) . .
C9 C8 C7 119.2(5) . .
C9 C8 C10 120.0(5) . .
C4 C9 H9 119.3 . .
C8 C9 C4 121.4(5) . .
C8 C9 H9 119.3 . .
N6 C10 C8 111.0(4) . .
N6 C10 H10A 109.4 . .
N6 C10 H10B 109.4 . .
C8 C10 H10A 109.4 . .
C8 C10 H10B 109.4 . .
H10A C10 H10B 108.0 . .
N4 C11 N6 109.3(4) . .
N4 C11 H11 125.3 . .
N6 C11 H11 125.3 . .
N5 C12 N6 110.7(4) . .
N5 C12 H12 124.6 . .
N6 C12 H12 124.6 . .
O1 C13 O2 126.4(5) . .
O1 C13 C14 114.4(5) . .
O2 C13 C14 119.2(5) . .
C13 C14 H14A 108.3 . .
C13 C14 H14B 108.3 . .
C13 C14 C15 115.9(5) . .
H14A C14 H14B 107.4 . .
C15 C14 H14A 108.3 . .
C15 C14 H14B 108.3 . .
C16 C15 C14 120.9(8) . .
C16 C15 C20 118.2(7) . .
C20 C15 C14 120.8(8) . .
C15 C16 H16 119.9 . .
C15 C16 C17 120.3(9) . .
C17 C16 H16 119.9 . .
C16 C17 H17 118.8 . .
C18 C17 C16 122.4(9) . .
C18 C17 H17 118.8 . .
C17 C18 C19 117.0(7) . .
C17 C18 C21 123.3(10) . .
C19 C18 C21 119.5(9) . .
C18 C19 H19 119.1 . .
C18 C19 C20 121.8(9) . .
C20 C19 H19 119.1 . .
C15 C20 C19 120.3(9) . .
C15 C20 H20 119.9 . .
C19 C20 H20 119.9 . .
C18 C21 H21A 109.0 . .
C18 C21 H21B 109.0 . .
H21A C21 H21B 107.8 . .
C22 C21 C18 113.1(5) . .
C22 C21 H21A 109.0 . .
C22 C21 H21B 109.0 . .
O3 C22 O4 122.3(5) . .
O3 C22 C21 119.1(5) . .
O4 C22 C21 118.5(6) . .
O12 Cr1 O14 109.4(12) . .
O12 Cr1 O15 117.5(7) . .
O13 Cr1 O12 119.0(11) . .
O13 Cr1 O14 100.4(12) . .
O13 Cr1 O15 113.3(10) . .
O15 Cr1 O14 91.4(11) . .
O15 Cr2 O16 103.3(13) . .
O15 Cr2 O19 86.3(9) . .
O16 Cr2 O19 167.8(14) . .
O17 Cr2 O15 143.9(17) . .
O18 Cr2 O15 115.0(9) . .
O20 Cr2 O15 114.6(11) . .
Cr1 O15 Cr2 137.3(10) . .
H6A O6 H6B 109.5 . .

loop_
_geom_bond_atom_site_label_1
_geom_bond_atom_site_label_2
_geom_bond_distance
_geom_bond_site_symmetry_2
Cu1 O1 1.948(3) 4_576
Cu1 O5 1.927(3) .
Cu1 N1 2.031(4) .
Cu1 N4 1.989(4) 4_566
Cu1 N5 2.347(4) 2_655
Cu2 O2 1.956(3) 2_545
Cu2 O4 2.015(4) .
Cu2 O5 1.924(3) .
Cu2 O5 2.253(3) 3_566
Cu2 N2 2.022(4) .
O1 Cu1 1.948(3) 4_575
O1 C13 1.256(6) .
O2 Cu2 1.956(3) 2
O2 C13 1.259(6) .
O3 C22 1.245(7) .
O4 C22 1.254(7) .
O5 Cu2 2.253(3) 3_566
O5 H5 0.85(2) .
N1 N2 1.371(5) .
N1 C1 1.306(6) .
N2 C2 1.294(7) .
N3 C1 1.350(6) .
N3 C2 1.345(6) .
N3 C3 1.468(6) .
N4 Cu1 1.989(4) 4_565
N4 N5 1.382(6) .
N4 C11 1.299(6) .
N5 Cu1 2.347(4) 2_645
N5 C12 1.307(6) .
N6 C10 1.477(6) .
N6 C11 1.351(7) .
N6 C12 1.350(7) .
C1 H1 0.9300 .
C2 H2 0.9300 .
C3 H3A 0.9700 .
C3 H3B 0.9700 .
C3 C4 1.507(8) .
C4 C5 1.380(8) .
C4 C9 1.398(7) .
C5 H5A 0.9300 .
C5 C6 1.388(9) .
C6 H6 0.9300 .
C6 C7 1.383(9) .
C7 H7 0.9300 .
C7 C8 1.385(9) .
C8 C9 1.374(8) .
C8 C10 1.517(8) .
C9 H9 0.9300 .
C10 H10A 0.9700 .
C10 H10B 0.9700 .
C11 H11 0.9300 .
C12 H12 0.9300 .
C13 C14 1.508(8) .
C14 H14A 0.9700 .
C14 H14B 0.9700 .
C14 C15 1.515(8) .
C15 C16 1.352(11) .
C15 C20 1.368(11) .
C16 H16 0.9300 .
C16 C17 1.403(10) .
C17 H17 0.9300 .
C17 C18 1.336(13) .
C18 C19 1.366(14) .
C18 C21 1.516(9) .
C19 H19 0.9300 .
C19 C20 1.392(10) .
C20 H20 0.9300 .
C21 H21A 0.9700 .
C21 H21B 0.9700 .
C21 C22 1.496(9) .
Cr1 O12 1.546(13) .
Cr1 O13 1.53(2) .
Cr1 O14 2.04(4) .
Cr1 O15 1.691(14) .
Cr2 O15 1.719(14) .
Cr2 O16 1.80(3) .
Cr2 O17 1.31(4) .
Cr2 O18 1.328(16) .
Cr2 O19 2.00(2) .
Cr2 O20 1.52(2) .
O6 H6A 0.8502 .
O6 H6B 0.8500 .

loop_
_geom_hbond_atom_site_label_D
_geom_hbond_atom_site_label_H
_geom_hbond_atom_site_label_A
_geom_hbond_distance_DH
_geom_hbond_distance_HA
_geom_hbond_distance_DA
_geom_hbond_angle_DHA
_geom_hbond_site_symmetry_A
O5 H5 O6 0.85(2) 1.98(4) 2.739(6) 148(7) .
C1 H1 N5 0.93 2.56 3.198(6) 125.8 4_566
C3 H3B O19 0.97 2.65 3.40(2) 133.7 3_656
C3 H3B O20 0.97 2.56 3.45(2) 153.3 3_656
C11 H11 O12 0.93 2.45 3.262(11) 146.2 .
C12 H12 O3 0.93 2.55 3.124(7) 120.4 2_645
C21 H21A O10 0.97 2.51 3.35(3) 145.2 .
O6 H6A O9 0.85 2.24 2.955(19) 142.2 .
O6 H6A O10 0.85 2.44 3.07(3) 131.6 .
O6 H6B O16 0.85 2.63 3.07(4) 113.4 1_565
O6 H6B O17 0.85 2.07 2.86(3) 155.1 1_565
O6 H6B O18 0.85 2.31 3.150(17) 170.4 1_565

loop_
_geom_torsion_atom_site_label_1
_geom_torsion_atom_site_label_2
_geom_torsion_atom_site_label_3
_geom_torsion_atom_site_label_4
_geom_torsion
_geom_torsion_site_symmetry_1
_geom_torsion_site_symmetry_4
Cu1 O1 C13 O2 -1.3(8) 4_575 .
Cu1 O1 C13 C14 178.2(4) 4_575 .
Cu1 N1 N2 Cu2 12.3(5) . .
Cu1 N1 N2 C2 -175.5(3) . .
Cu1 N1 C1 N3 175.2(4) . .
Cu1 N4 N5 Cu1 -40.6(5) 4_565 2_645
Cu1 N4 N5 C12 175.6(4) 4_565 .
Cu1 N4 C11 N6 -176.1(3) 4_565 .
Cu1 N5 C12 N6 -145.4(4) 2_645 .
Cu2 O2 C13 O1 15.1(8) 2 .
Cu2 O2 C13 C14 -164.4(5) 2 .
Cu2 O4 C22 O3 -3.3(7) . .
Cu2 O4 C22 C21 173.4(6) . .
Cu2 N2 C2 N3 170.1(3) . .
O1 C13 C14 C15 -173.3(6) . .
O2 C13 C14 C15 6.2(10) . .
N1 N2 C2 N3 -1.4(6) . .
N2 N1 C1 N3 -0.6(6) . .
N3 C3 C4 C5 -19.3(8) . .
N3 C3 C4 C9 161.2(5) . .
N4 N5 C12 N6 1.0(6) . .
N5 N4 C11 N6 0.2(6) . .
C1 N1 N2 Cu2 -171.0(3) . .
C1 N1 N2 C2 1.2(5) . .
C1 N3 C2 N2 1.0(6) . .
C1 N3 C3 C4 -92.3(6) . .
C2 N3 C1 N1 -0.2(6) . .
C2 N3 C3 C4 86.5(7) . .
C3 N3 C1 N1 178.9(5) . .
C3 N3 C2 N2 -178.1(5) . .
C3 C4 C5 C6 179.9(5) . .
C3 C4 C9 C8 -179.3(5) . .
C4 C5 C6 C7 -0.8(9) . .
C5 C4 C9 C8 1.2(8) . .
C5 C6 C7 C8 1.8(9) . .
C6 C7 C8 C9 -1.3(8) . .
C6 C7 C8 C10 -179.4(5) . .
C7 C8 C9 C4 -0.2(8) . .
C7 C8 C10 N6 -48.8(7) . .
C9 C4 C5 C6 -0.6(8) . .
C9 C8 C10 N6 133.1(5) . .
C10 N6 C11 N4 174.8(5) . .
C10 N6 C12 N5 -175.2(5) . .
C10 C8 C9 C4 177.9(5) . .
C11 N4 N5 Cu1 143.0(4) . 2_645
C11 N4 N5 C12 -0.7(6) . .
C11 N6 C10 C8 -63.7(8) . .
C11 N6 C12 N5 -0.9(6) . .
C12 N6 C10 C8 109.5(6) . .
C12 N6 C11 N4 0.4(6) . .
C13 C14 C15 C16 -80.5(9) . .
C13 C14 C15 C20 99.8(8) . .
C14 C15 C16 C17 179.9(6) . .
C14 C15 C20 C19 180.0(6) . .
C15 C16 C17 C18 0.1(11) . .
C16 C15 C20 C19 0.3(9) . .
C16 C17 C18 C19 0.2(11) . .
C16 C17 C18 C21 176.4(6) . .
C17 C18 C19 C20 -0.2(10) . .
C17 C18 C21 C22 -84.2(11) . .
C18 C19 C20 C15 0.0(10) . .
C18 C21 C22 O3 -27.8(12) . .
C18 C21 C22 O4 155.3(8) . .
C19 C18 C21 C22 91.9(10) . .
C20 C15 C16 C17 -0.3(10) . .
C21 C18 C19 C20 -176.6(6) . .
O12 Cr1 O15 Cr2 -175.9(16) . .
O13 Cr1 O15 Cr2 -31(2) . .
O14 Cr1 O15 Cr2 71(2) . .
O16 Cr2 O15 Cr1 80(2) . .
O17 Cr2 O15 Cr1 155(3) . .
O18 Cr2 O15 Cr1 -166.7(16) . .
O19 Cr2 O15 Cr1 -107.9(19) . .
O20 Cr2 O15 Cr1 -25(2) . .
